data_7056628
loop_
_publ_author_name
'Gupta, Anoop Kumar'
'Tomar, Kapil'
'Bharadwaj, Parimal K.'

_publ_section_title
;
 Structural Diversity of Zn(II) Based Coordination Polymers Constructed
 from a Flexible Carboxylate Linker and Pyridyl Co-linkers : Fluorescence
 Sensing of Nitro-aromatics
;
_journal_name_full 'New J. Chem.'
_journal_paper_doi 10.1039/C7NJ02651J
_journal_year 2017
_chemical_formula_moiety 'C29 H24 N2 O7 Zn'
_chemical_formula_sum 'C29 H24 N2 O7 Zn'
_chemical_formula_weight 577.89
_chemical_name_systematic
;
 ?
;
_space_group_crystal_system monoclinic
_space_group_IT_number 14
_space_group_name_Hall '-P 2yn'
_space_group_name_H-M_alt 'P 1 21/n 1'
_symmetry_space_group_name_Hall '-P 2yn'
_symmetry_space_group_name_H-M 'P 1 21/n 1'
_atom_sites_solution_hydrogens mixed
_audit_creation_date 2017-09-11
_audit_creation_method
;
Olex2 1.2
(compiled 2017.08.10 svn.r3458 for OlexSys, GUI svn.r5381)
;
_audit_update_record
;
2017-09-13 deposited with the CCDC.
2017-09-26 downloaded from the CCDC.
;
_cell_angle_alpha 90.000(5)
_cell_angle_beta 95.835(5)
_cell_angle_gamma 90.000(5)
_cell_formula_units_Z 4
_cell_length_a 11.800(5)
_cell_length_b 15.524(5)
_cell_length_c 13.684(5)
_cell_measurement_reflns_used 689
_cell_measurement_temperature 100(2)
_cell_measurement_theta_max 25.500
_cell_measurement_theta_min 1.990
_cell_volume 2493.7(16)
_computing_cell_refinement 'SAINT v8.34A (Bruker, 2013)'
_computing_data_reduction 'SAINT v8.34A (Bruker, 2013)'
_computing_molecular_graphics 'Olex2 (Dolomanov et al., 2009)'
_computing_publication_material 'Olex2 (Dolomanov et al., 2009)'
_computing_structure_refinement 'XL (Sheldrick, 2008)'
_computing_structure_solution 'ShelXT (Sheldrick, 2015)'
_diffrn_ambient_temperature 100(2)
_diffrn_measured_fraction_theta_full 0.998
_diffrn_measured_fraction_theta_max 0.998
_diffrn_measurement_device_type 'Bruker APEX-II CCD'
_diffrn_measurement_method '\f and \w scans'
_diffrn_radiation_type MoK\a
_diffrn_radiation_wavelength 0.71069
_diffrn_reflns_av_R_equivalents 0.0608
_diffrn_reflns_av_unetI/netI 0.0590
_diffrn_reflns_Laue_measured_fraction_full 0.998
_diffrn_reflns_Laue_measured_fraction_max 0.998
_diffrn_reflns_limit_h_max 14
_diffrn_reflns_limit_h_min -14
_diffrn_reflns_limit_k_max 18
_diffrn_reflns_limit_k_min -18
_diffrn_reflns_limit_l_max 16
_diffrn_reflns_limit_l_min -15
_diffrn_reflns_number 20282
_diffrn_reflns_point_group_measured_fraction_full 0.998
_diffrn_reflns_point_group_measured_fraction_max 0.998
_diffrn_reflns_theta_full 25.240
_diffrn_reflns_theta_max 25.500
_diffrn_reflns_theta_min 1.990
_exptl_absorpt_coefficient_mu 1.039
_exptl_absorpt_correction_T_max 0.847
_exptl_absorpt_correction_T_min 0.760
_exptl_absorpt_correction_type empirical
_exptl_absorpt_process_details
;
SADABS-2014/4 (Bruker,2014/4) was used for absorption correction.
wR2(int) was 0.0770 before and 0.0627 after correction.
The Ratio of minimum to maximum transmission is 0.7960.
The \l/2 correction factor is 0.00150.
;
_exptl_crystal_colour Yellow
_exptl_crystal_density_diffrn 1.539
_exptl_crystal_density_method 'not measured'
_exptl_crystal_description Block
_exptl_crystal_F_000 1192
_exptl_crystal_size_max 0.28
_exptl_crystal_size_mid 0.22
_exptl_crystal_size_min 0.16
_refine_diff_density_max 0.715
_refine_diff_density_min -0.348
_refine_diff_density_rms 0.086
_refine_ls_extinction_method none
_refine_ls_goodness_of_fit_ref 1.083
_refine_ls_hydrogen_treatment mixed
_refine_ls_matrix_type full
_refine_ls_number_parameters 416
_refine_ls_number_reflns 4636
_refine_ls_number_restraints 3
_refine_ls_restrained_S_all 1.092
_refine_ls_R_factor_all 0.0731
_refine_ls_R_factor_gt 0.0444
_refine_ls_shift/su_max 0.000
_refine_ls_shift/su_mean 0.000
_refine_ls_structure_factor_coef Fsqd
_refine_ls_weighting_details 'w=1/[\s^2^(Fo^2^)+(0.0550P)^2^+1.7240P] where P=(Fo^2^+2Fc^2^)/3'
_refine_ls_weighting_scheme calc
_refine_ls_wR_factor_gt 0.0954
_refine_ls_wR_factor_ref 0.1167
_reflns_Friedel_coverage 0.000
_reflns_number_gt 3426
_reflns_number_total 4636
_reflns_threshold_expression 'I > 2\s(I)'
_cod_data_source_file c7nj02651j2.cif
_cod_data_source_block CP-4
_cod_database_code 7056628
_shelx_shelxl_version_number 2016/4
_shelx_space_group_comment
;
The symmetry employed for this shelxl refinement is uniquely defined
by the following loop, which should always be used as a source of
symmetry information in preference to the above space-group names.
They are only intended as comments.
;
_shelx_estimated_absorpt_t_max 0.8514
_shelx_estimated_absorpt_t_min 0.7597
_olex2_refinement_description
;
1. Fixed Uiso
 At 1.2 times of:
  All C(H,H) groups
2. Rigid bond restraints
 O6, O7, Zn1
 with sigma for 1-2 distances of 0.001 and sigma for 1-3 distances of 0.001
3.a Secondary CH2 refined with riding coordinates:
 C22(H22A,H22B), C24(H24A,H24B), C23(H23A,H23B), C8(H8A,H8B)
;
_olex2_submission_special_instructions 'No special instructions were received'

loop_
_space_group_symop_operation_xyz
'x, y, z'
'-x+1/2, y+1/2, -z+1/2'
'-x, -y, -z'
'x-1/2, -y-1/2, z-1/2'

loop_
_atom_site_label
_atom_site_type_symbol
_atom_site_fract_x
_atom_site_fract_y
_atom_site_fract_z
_atom_site_U_iso_or_equiv
_atom_site_adp_type
_atom_site_occupancy
_atom_site_site_symmetry_order
_atom_site_calc_flag
_atom_site_refinement_flags_posn
_atom_site_refinement_flags_adp
Zn1 Zn -0.05711(3) 0.19438(3) 0.19467(3) 0.01795(14) Uani 1 1 d . U
O3 O 0.2577(2) 0.03482(16) 0.63949(16) 0.0218(6) Uani 1 1 d . .
O1 O 0.6027(2) 0.18180(15) 0.74640(17) 0.0232(6) Uani 1 1 d . .
O5 O -0.2080(2) 0.17368(18) 0.6650(2) 0.0333(7) Uani 1 1 d . .
O4 O -0.1009(2) 0.11591(17) 0.79338(18) 0.0287(6) Uani 1 1 d . .
C2 C 0.5333(3) 0.0455(2) 0.6859(2) 0.0189(8) Uani 1 1 d . .
O7 O 0.0580(2) 0.11425(18) 0.30159(18) 0.0341(6) Uani 1 1 d . U
O2 O 0.4292(2) 0.17831(16) 0.67074(19) 0.0255(6) Uani 1 1 d . .
C21 C 0.1934(3) 0.1050(2) -0.0469(2) 0.0176(8) Uani 1 1 d . .
O6 O -0.0999(2) 0.17589(17) 0.33598(18) 0.0325(6) Uani 1 1 d . U
C12 C -0.1152(3) 0.1343(2) 0.7069(3) 0.0238(9) Uani 1 1 d . .
C22 C 0.2816(3) 0.0805(2) -0.1138(2) 0.0216(8) Uani 1 1 d . .
H22A H 0.282756 0.123345 -0.165316 0.026 Uiso 1 1 calc R .
H22B H 0.261491 0.025557 -0.144467 0.026 Uiso 1 1 calc R .
N2 N 0.0428(2) 0.15352(19) 0.0885(2) 0.0174(6) Uani 1 1 d . .
C10 C 0.0750(3) 0.0836(2) 0.6678(3) 0.0197(8) Uani 1 1 d . .
C20 C 0.1596(3) 0.0480(3) 0.0228(3) 0.0227(8) Uani 1 1 d . .
C11 C -0.0319(3) 0.1155(2) 0.6345(3) 0.0205(8) Uani 1 1 d . .
C7 C 0.4527(3) -0.0042(2) 0.6269(2) 0.0202(8) Uani 1 1 d . .
C13 C -0.0600(3) 0.1305(2) 0.5348(3) 0.0222(8) Uani 1 1 d . .
C16 C 0.1264(3) 0.0829(2) 0.5017(3) 0.0215(8) Uani 1 1 d . .
C19 C 0.1466(3) 0.1862(3) -0.0469(3) 0.0237(9) Uani 1 1 d . .
C3 C 0.6323(3) 0.0054(2) 0.7287(3) 0.0219(8) Uani 1 1 d . .
C9 C 0.1546(3) 0.0675(2) 0.6011(2) 0.0190(8) Uani 1 1 d . .
C14 C 0.0191(3) 0.1150(2) 0.4694(3) 0.0219(8) Uani 1 1 d . .
C4 C 0.6544(3) -0.0807(2) 0.7135(3) 0.0257(9) Uani 1 1 d . .
C6 C 0.4762(3) -0.0907(3) 0.6144(3) 0.0240(9) Uani 1 1 d . .
C24 C 0.4371(3) 0.1595(2) -0.0082(3) 0.0242(9) Uani 1 1 d . .
H24A H 0.427733 0.204891 -0.057031 0.029 Uiso 1 1 calc R .
H24B H 0.387048 0.172235 0.041910 0.029 Uiso 1 1 calc R .
C1 C 0.5214(3) 0.1412(2) 0.7029(2) 0.0199(8) Uani 1 1 d . .
C5 C 0.5754(4) -0.1295(3) 0.6559(3) 0.0280(9) Uani 1 1 d . .
C17 C 0.0737(3) 0.2077(3) 0.0207(3) 0.0239(9) Uani 1 1 d . .
C23 C 0.4006(3) 0.0741(2) -0.0571(3) 0.0206(8) Uani 1 1 d . .
H23A H 0.400061 0.029689 -0.007270 0.025 Uiso 1 1 calc R .
H23B H 0.455299 0.057540 -0.101950 0.025 Uiso 1 1 calc R .
C15 C -0.0090(4) 0.1347(2) 0.3621(3) 0.0281(9) Uani 1 1 d . .
C18 C 0.0864(3) 0.0738(3) 0.0881(3) 0.0217(9) Uani 1 1 d . .
C8 C 0.3446(3) 0.0297(2) 0.5734(2) 0.0225(8) Uani 1 1 d . .
H8A H 0.357949 0.086441 0.547078 0.027 Uiso 1 1 calc R .
H8B H 0.319742 -0.008090 0.518962 0.027 Uiso 1 1 calc R .
C1A C 0.5579(3) 0.1602(2) 0.0380(3) 0.0225(8) Uani 1 1 d . .
C2A C 0.5841(3) 0.1444(3) 0.1376(3) 0.0252(9) Uani 1 1 d . .
C3A C 0.6489(3) 0.1777(2) -0.0164(3) 0.0222(8) Uani 1 1 d . .
C5A C 0.7580(3) 0.1791(2) 0.0296(3) 0.0216(8) Uani 1 1 d . .
C4A C 0.6961(3) 0.1471(3) 0.1782(3) 0.0245(9) Uani 1 1 d . .
N1 N 0.7830(2) 0.16564(19) 0.1266(2) 0.0192(7) Uani 1 1 d . .
H20 H 0.185(3) -0.008(2) 0.027(2) 0.012(9) Uiso 1 1 d . .
H4 H 0.723(3) -0.105(2) 0.744(2) 0.016(9) Uiso 1 1 d . .
H5AA H 0.825(3) 0.191(2) -0.009(2) 0.013(9) Uiso 1 1 d . .
H3 H 0.690(3) 0.040(2) 0.768(2) 0.021(10) Uiso 1 1 d . .
H10 H 0.092(3) 0.071(2) 0.741(3) 0.036(11) Uiso 1 1 d . .
H6 H 0.427(3) -0.124(2) 0.577(2) 0.015(10) Uiso 1 1 d . .
H13 H -0.132(3) 0.155(2) 0.517(3) 0.032(11) Uiso 1 1 d . .
H5A H 0.597(3) -0.192(2) 0.644(3) 0.030(11) Uiso 1 1 d . .
H2A H 0.528(3) 0.127(3) 0.175(3) 0.037(12) Uiso 1 1 d . .
H17 H 0.045(3) 0.259(2) 0.023(2) 0.010(9) Uiso 1 1 d . .
H4A H 0.713(3) 0.140(2) 0.242(3) 0.022(10) Uiso 1 1 d . .
H16 H 0.180(3) 0.074(2) 0.453(2) 0.017(9) Uiso 1 1 d . .
H19 H 0.158(3) 0.219(2) -0.089(3) 0.016(10) Uiso 1 1 d . .
H18 H 0.066(3) 0.039(3) 0.126(3) 0.027(12) Uiso 1 1 d . .
H3A H 0.638(3) 0.184(2) -0.088(3) 0.038(12) Uiso 1 1 d . .
H5 H -0.263(4) 0.181(3) 0.711(4) 0.066(16) Uiso 1 1 d . .

loop_
_atom_site_aniso_label
_atom_site_aniso_U_11
_atom_site_aniso_U_22
_atom_site_aniso_U_33
_atom_site_aniso_U_23
_atom_site_aniso_U_13
_atom_site_aniso_U_12
Zn1 0.0153(2) 0.0239(2) 0.0145(2) 0.00112(19) 0.00035(15) 0.00016(18)
O3 0.0205(14) 0.0300(15) 0.0152(12) 0.0018(11) 0.0034(10) 0.0011(11)
O1 0.0232(14) 0.0254(14) 0.0205(13) -0.0058(11) -0.0009(11) -0.0001(11)
O5 0.0180(14) 0.0499(19) 0.0323(16) 0.0141(14) 0.0040(12) 0.0080(13)
O4 0.0258(15) 0.0410(17) 0.0192(14) 0.0025(13) 0.0012(11) 0.0030(13)
C2 0.0186(19) 0.026(2) 0.0136(17) -0.0022(16) 0.0069(15) -0.0004(16)
O7 0.0477(16) 0.0380(17) 0.0153(13) 0.0101(12) -0.0036(11) -0.0013(12)
O2 0.0191(14) 0.0227(14) 0.0344(16) -0.0014(12) 0.0013(11) 0.0000(11)
C21 0.0116(18) 0.025(2) 0.0147(17) -0.0008(16) -0.0050(14) -0.0015(15)
O6 0.0422(16) 0.0396(17) 0.0134(10) 0.0071(12) -0.0081(11) -0.0053(12)
C12 0.018(2) 0.022(2) 0.030(2) 0.0011(18) -0.0008(16) -0.0047(16)
C22 0.0185(19) 0.027(2) 0.0184(19) -0.0054(17) -0.0003(15) 0.0011(16)
N2 0.0147(15) 0.0236(17) 0.0135(15) 0.0047(13) -0.0012(12) 0.0014(13)
C10 0.020(2) 0.022(2) 0.0164(18) 0.0008(17) -0.0015(15) -0.0027(16)
C20 0.021(2) 0.020(2) 0.027(2) -0.0025(18) -0.0006(16) 0.0019(16)
C11 0.021(2) 0.0185(19) 0.0209(19) 0.0017(16) -0.0010(16) -0.0048(16)
C7 0.024(2) 0.025(2) 0.0133(17) 0.0013(16) 0.0093(15) 0.0016(16)
C13 0.020(2) 0.019(2) 0.026(2) 0.0042(17) -0.0056(16) -0.0033(16)
C16 0.026(2) 0.020(2) 0.0175(19) -0.0023(17) 0.0002(16) -0.0058(16)
C19 0.026(2) 0.027(2) 0.019(2) 0.0071(19) 0.0039(16) 0.0027(18)
C3 0.020(2) 0.028(2) 0.0195(19) 0.0007(17) 0.0086(16) -0.0022(17)
C9 0.0191(19) 0.0180(19) 0.0191(18) 0.0013(16) -0.0011(15) -0.0022(15)
C14 0.029(2) 0.0182(19) 0.0177(18) -0.0003(16) -0.0023(16) -0.0075(16)
C4 0.024(2) 0.028(2) 0.027(2) 0.0093(19) 0.0094(17) 0.0062(18)
C6 0.030(2) 0.028(2) 0.0161(19) -0.0067(18) 0.0098(17) -0.0041(19)
C24 0.019(2) 0.028(2) 0.025(2) -0.0051(18) -0.0026(16) 0.0002(16)
C1 0.024(2) 0.025(2) 0.0119(17) -0.0003(16) 0.0072(15) 0.0007(17)
C5 0.037(2) 0.028(2) 0.021(2) 0.0012(19) 0.0109(18) 0.0071(19)
C17 0.023(2) 0.020(2) 0.028(2) 0.0043(19) 0.0037(16) 0.0071(17)
C23 0.0157(18) 0.026(2) 0.0202(19) -0.0048(17) 0.0017(15) 0.0019(16)
C15 0.040(3) 0.025(2) 0.018(2) 0.0005(18) -0.0049(18) -0.0111(19)
C18 0.022(2) 0.024(2) 0.0183(19) 0.0045(18) 0.0002(16) -0.0013(17)
C8 0.023(2) 0.030(2) 0.0158(18) -0.0007(17) 0.0070(15) -0.0033(17)
C1A 0.023(2) 0.0207(19) 0.023(2) -0.0042(17) -0.0023(16) -0.0012(16)
C2A 0.021(2) 0.034(2) 0.021(2) -0.0030(18) 0.0047(16) -0.0070(18)
C3A 0.022(2) 0.027(2) 0.0171(19) -0.0007(17) -0.0006(15) -0.0004(16)
C5A 0.021(2) 0.025(2) 0.0184(19) -0.0004(16) 0.0029(16) -0.0018(16)
C4A 0.022(2) 0.037(2) 0.014(2) 0.0006(18) 0.0003(16) -0.0042(17)
N1 0.0169(16) 0.0247(17) 0.0153(15) 0.0014(13) -0.0011(12) -0.0015(13)

loop_
_atom_type_symbol
_atom_type_description
_atom_type_scat_dispersion_real
_atom_type_scat_dispersion_imag
_atom_type_scat_source
C C 0.0033 0.0016 'International Tables Vol C Tables 4.2.6.8 and 6.1.1.4'
H H 0.0000 0.0000 'International Tables Vol C Tables 4.2.6.8 and 6.1.1.4'
N N 0.0061 0.0033 'International Tables Vol C Tables 4.2.6.8 and 6.1.1.4'
O O 0.0106 0.0060 'International Tables Vol C Tables 4.2.6.8 and 6.1.1.4'
Zn Zn 0.2839 1.4301 'International Tables Vol C Tables 4.2.6.8 and 6.1.1.4'

loop_
_geom_angle_atom_site_label_1
_geom_angle_atom_site_label_2
_geom_angle_atom_site_label_3
_geom_angle
_geom_angle_site_symmetry_1
_geom_angle_site_symmetry_3
O7 Zn1 C15 29.89(11) . .
O2 Zn1 O7 132.80(10) 4_565 .
O2 Zn1 O6 105.42(11) 4_565 .
O2 Zn1 N2 103.32(11) 4_565 .
O2 Zn1 C15 121.67(12) 4_565 .
O2 Zn1 N1 94.83(11) 4_565 1_455
O6 Zn1 O7 60.45(11) . .
O6 Zn1 C15 30.67(12) . .
N2 Zn1 O7 86.45(11) . .
N2 Zn1 O6 145.87(11) . .
N2 Zn1 C15 116.23(13) . .
N2 Zn1 N1 100.21(11) . 1_455
N1 Zn1 O7 129.25(11) 1_455 .
N1 Zn1 O6 95.33(11) 1_455 .
N1 Zn1 C15 116.61(12) 1_455 .
C9 O3 C8 116.2(3) . .
C12 O5 H5 111(3) . .
C7 C2 C1 123.9(3) . .
C3 C2 C7 118.7(3) . .
C3 C2 C1 117.3(3) . .
C15 O7 Zn1 84.8(2) . .
C1 O2 Zn1 109.7(2) . 4_666
C20 C21 C22 121.5(3) . .
C19 C21 C22 122.2(3) . .
C19 C21 C20 116.1(3) . .
C15 O6 Zn1 93.1(2) . .
O5 C12 C11 111.8(3) . .
O4 C12 O5 123.7(3) . .
O4 C12 C11 124.5(3) . .
C21 C22 H22A 109.4 . .
C21 C22 H22B 109.4 . .
C21 C22 C23 111.2(3) . .
H22A C22 H22B 108.0 . .
C23 C22 H22A 109.4 . .
C23 C22 H22B 109.4 . .
C17 N2 Zn1 120.9(2) . .
C17 N2 C18 116.6(3) . .
C18 N2 Zn1 122.3(2) . .
C11 C10 C9 119.9(3) . .
C11 C10 H10 118(2) . .
C9 C10 H10 122(2) . .
C21 C20 H20 122(2) . .
C18 C20 C21 120.5(4) . .
C18 C20 H20 117(2) . .
C10 C11 C12 119.3(3) . .
C10 C11 C13 120.0(3) . .
C13 C11 C12 120.7(3) . .
C2 C7 C8 125.2(3) . .
C6 C7 C2 118.0(3) . .
C6 C7 C8 116.8(3) . .
C11 C13 H13 116(2) . .
C14 C13 C11 119.8(3) . .
C14 C13 H13 124(2) . .
C9 C16 C14 119.5(3) . .
C9 C16 H16 123(2) . .
C14 C16 H16 118(2) . .
C21 C19 H19 120(3) . .
C17 C19 C21 120.2(4) . .
C17 C19 H19 120(3) . .
C2 C3 H3 119(2) . .
C4 C3 C2 122.0(4) . .
C4 C3 H3 119(2) . .
O3 C9 C10 116.4(3) . .
O3 C9 C16 123.6(3) . .
C16 C9 C10 120.0(3) . .
C13 C14 C16 120.8(3) . .
C13 C14 C15 120.1(3) . .
C16 C14 C15 119.1(3) . .
C3 C4 C5 119.3(4) . .
C3 C4 H4 119(2) . .
C5 C4 H4 122(2) . .
C7 C6 C5 122.8(4) . .
C7 C6 H6 120(2) . .
C5 C6 H6 117(2) . .
H24A C24 H24B 107.7 . .
C23 C24 H24A 108.8 . .
C23 C24 H24B 108.8 . .
C1A C24 H24A 108.8 . .
C1A C24 H24B 108.8 . .
C1A C24 C23 113.9(3) . .
O1 C1 C2 119.4(3) . .
O1 C1 O2 121.8(3) . .
O2 C1 C2 118.8(3) . .
C4 C5 C6 119.2(4) . .
C4 C5 H5A 117(2) . .
C6 C5 H5A 124(2) . .
N2 C17 C19 123.6(4) . .
N2 C17 H17 115(2) . .
C19 C17 H17 122(2) . .
C22 C23 H23A 109.3 . .
C22 C23 H23B 109.3 . .
C24 C23 C22 111.6(3) . .
C24 C23 H23A 109.3 . .
C24 C23 H23B 109.3 . .
H23A C23 H23B 108.0 . .
O7 C15 Zn1 65.3(2) . .
O7 C15 O6 121.2(3) . .
O7 C15 C14 120.5(4) . .
O6 C15 Zn1 56.24(18) . .
O6 C15 C14 118.3(4) . .
C14 C15 Zn1 169.8(3) . .
N2 C18 C20 122.9(4) . .
N2 C18 H18 118(3) . .
C20 C18 H18 119(3) . .
O3 C8 C7 109.7(3) . .
O3 C8 H8A 109.7 . .
O3 C8 H8B 109.7 . .
C7 C8 H8A 109.7 . .
C7 C8 H8B 109.7 . .
H8A C8 H8B 108.2 . .
C2A C1A C24 121.3(3) . .
C2A C1A C3A 116.9(3) . .
C3A C1A C24 121.9(3) . .
C1A C2A H2A 120(2) . .
C4A C2A C1A 119.8(4) . .
C4A C2A H2A 120(3) . .
C1A C3A H3A 121(2) . .
C5A C3A C1A 119.7(3) . .
C5A C3A H3A 119(2) . .
C3A C5A H5AA 120.7(19) . .
N1 C5A C3A 123.4(3) . .
N1 C5A H5AA 116.0(19) . .
C2A C4A H4A 120(2) . .
N1 C4A C2A 123.3(3) . .
N1 C4A H4A 116(2) . .
C5A N1 Zn1 120.6(2) . 1_655
C4A N1 Zn1 121.6(2) . 1_655
C4A N1 C5A 116.9(3) . .

loop_
_geom_bond_atom_site_label_1
_geom_bond_atom_site_label_2
_geom_bond_distance
_geom_bond_site_symmetry_2
Zn1 O7 2.265(3) .
Zn1 O2 2.007(3) 4_565
Zn1 O6 2.067(3) .
Zn1 N2 2.062(3) .
Zn1 C15 2.483(4) .
Zn1 N1 2.066(3) 1_455
O3 C9 1.372(4) .
O3 C8 1.437(4) .
O1 C1 1.247(4) .
O5 C12 1.332(4) .
O5 H5 0.96(5) .
O4 C12 1.212(4) .
C2 C7 1.412(5) .
C2 C3 1.399(5) .
C2 C1 1.512(5) .
O7 C15 1.243(5) .
O2 Zn1 2.007(3) 4_666
O2 C1 1.270(4) .
C21 C22 1.503(5) .
C21 C20 1.389(5) .
C21 C19 1.377(5) .
O6 C15 1.268(5) .
C12 C11 1.493(5) .
C22 H22A 0.9700 .
C22 H22B 0.9700 .
C22 C23 1.537(5) .
N2 C17 1.330(5) .
N2 C18 1.340(5) .
C10 C11 1.387(5) .
C10 C9 1.397(5) .
C10 H10 1.02(4) .
C20 C18 1.364(5) .
C20 H20 0.92(3) .
C11 C13 1.391(5) .
C7 C6 1.385(5) .
C7 C8 1.502(5) .
C13 C14 1.378(5) .
C13 H13 0.94(4) .
C16 C9 1.388(5) .
C16 C14 1.390(5) .
C16 H16 0.98(3) .
C19 C17 1.368(5) .
C19 H19 0.79(4) .
C3 C4 1.382(5) .
C3 H3 0.99(4) .
C14 C15 1.504(5) .
C4 C5 1.384(6) .
C4 H4 0.95(3) .
C6 C5 1.386(6) .
C6 H6 0.90(3) .
C24 H24A 0.9700 .
C24 H24B 0.9700 .
C24 C23 1.527(5) .
C24 C1A 1.500(5) .
C5 H5A 1.02(4) .
C17 H17 0.87(3) .
C23 H23A 0.9700 .
C23 H23B 0.9700 .
C18 H18 0.80(4) .
C8 H8A 0.9700 .
C8 H8B 0.9700 .
C1A C2A 1.388(5) .
C1A C3A 1.394(5) .
C2A C4A 1.382(5) .
C2A H2A 0.92(4) .
C3A C5A 1.374(5) .
C3A H3A 0.98(4) .
C5A N1 1.347(4) .
C5A H5AA 1.00(3) .
C4A N1 1.333(5) .
C4A H4A 0.88(4) .
N1 Zn1 2.066(3) 1_655

loop_
_geom_torsion_atom_site_label_1
_geom_torsion_atom_site_label_2
_geom_torsion_atom_site_label_3
_geom_torsion_atom_site_label_4
_geom_torsion
_geom_torsion_site_symmetry_1
_geom_torsion_site_symmetry_4
Zn1 O7 C15 O6 6.4(4) . .
Zn1 O7 C15 C14 -170.4(3) . .
Zn1 O2 C1 O1 3.2(4) 4_666 .
Zn1 O2 C1 C2 -175.6(2) 4_666 .
Zn1 O6 C15 O7 -7.0(4) . .
Zn1 O6 C15 C14 169.9(3) . .
Zn1 N2 C17 C19 174.9(3) . .
Zn1 N2 C18 C20 -174.8(3) . .
O5 C12 C11 C10 172.7(3) . .
O5 C12 C11 C13 -6.7(5) . .
O4 C12 C11 C10 -7.5(6) . .
O4 C12 C11 C13 173.2(4) . .
C2 C7 C6 C5 -1.0(5) . .
C2 C7 C8 O3 -82.4(4) . .
C2 C3 C4 C5 -1.4(5) . .
C21 C22 C23 C24 -59.7(4) . .
C21 C20 C18 N2 0.6(6) . .
C21 C19 C17 N2 -0.7(6) . .
C12 C11 C13 C14 178.3(3) . .
C22 C21 C20 C18 174.7(3) . .
C22 C21 C19 C17 -174.6(3) . .
C10 C11 C13 C14 -1.1(5) . .
C20 C21 C22 C23 -70.5(4) . .
C20 C21 C19 C17 1.7(5) . .
C11 C10 C9 O3 -179.1(3) . .
C11 C10 C9 C16 -0.4(5) . .
C11 C13 C14 C16 1.2(5) . .
C11 C13 C14 C15 -177.3(3) . .
C7 C2 C3 C4 1.3(5) . .
C7 C2 C1 O1 -171.6(3) . .
C7 C2 C1 O2 7.2(5) . .
C7 C6 C5 C4 0.9(6) . .
C13 C14 C15 Zn1 64.2(18) . .
C13 C14 C15 O7 -174.0(4) . .
C13 C14 C15 O6 9.1(5) . .
C16 C14 C15 Zn1 -114.3(16) . .
C16 C14 C15 O7 7.5(5) . .
C16 C14 C15 O6 -169.4(3) . .
C19 C21 C22 C23 105.7(4) . .
C19 C21 C20 C18 -1.7(5) . .
C3 C2 C7 C6 -0.1(5) . .
C3 C2 C7 C8 -177.9(3) . .
C3 C2 C1 O1 6.0(5) . .
C3 C2 C1 O2 -175.2(3) . .
C3 C4 C5 C6 0.3(5) . .
C9 O3 C8 C7 178.1(3) . .
C9 C10 C11 C12 -178.6(3) . .
C9 C10 C11 C13 0.7(5) . .
C9 C16 C14 C13 -0.9(5) . .
C9 C16 C14 C15 177.6(3) . .
C14 C16 C9 O3 179.1(3) . .
C14 C16 C9 C10 0.5(5) . .
C6 C7 C8 O3 99.8(4) . .
C24 C1A C2A C4A -178.8(3) . .
C24 C1A C3A C5A 178.8(3) . .
C1 C2 C7 C6 177.5(3) . .
C1 C2 C7 C8 -0.3(5) . .
C1 C2 C3 C4 -176.5(3) . .
C17 N2 C18 C20 0.5(5) . .
C23 C24 C1A C2A -96.7(4) . .
C23 C24 C1A C3A 84.1(4) . .
C18 N2 C17 C19 -0.4(5) . .
C8 O3 C9 C10 -171.6(3) . .
C8 O3 C9 C16 9.8(5) . .
C8 C7 C6 C5 177.0(3) . .
C1A C24 C23 C22 -173.0(3) . .
C1A C2A C4A N1 1.0(6) . .
C1A C3A C5A N1 -1.1(6) . .
C2A C1A C3A C5A -0.3(5) . .
C2A C4A N1 Zn1 166.7(3) . 1_655
C2A C4A N1 C5A -2.4(6) . .
C3A C1A C2A C4A 0.4(6) . .
C3A C5A N1 Zn1 -166.8(3) . 1_655
C3A C5A N1 C4A 2.5(5) . .
